data_1517456
loop_
_publ_author_name
'Takesue, Takuya'
'Fujita, Morifumi'
'Sugimura, Takashi'
'Akutsu, Hiroki'

_publ_section_title
;
 A Series of Two Oxidation Reactions of ortho-Alkenylbenzamide with
 Hypervalent Iodine(III): A Concise Entry into (3R,4R)-4-Hydroxymellein
 and (3R,4R)-4-Hydroxy-6-methoxymellein.
;
_journal_issue 17
_journal_name_full 'Organic letters'
_journal_page_first 4634
_journal_paper_doi 10.1021/ol502225p
_journal_volume 16
_journal_year 2014
_chemical_formula_moiety 'C15 H19 N O4'
_chemical_formula_sum 'C15 H19 N O4'
_chemical_formula_weight 277.32
_space_group_IT_number 14
_symmetry_cell_setting monoclinic
_symmetry_Int_Tables_number 14
_symmetry_space_group_name_Hall '-P 2ybc'
_symmetry_space_group_name_H-M 'P 1 21/c 1'
_atom_sites_solution_hydrogens geom
_atom_sites_solution_primary direct
_atom_sites_solution_secondary difmap
_cell_angle_alpha 90.0000
_cell_angle_beta 99.069(4)
_cell_angle_gamma 90.0000
_cell_formula_units_Z 4
_cell_length_a 9.2395(16)
_cell_length_b 8.4743(13)
_cell_length_c 19.634(3)
_cell_measurement_reflns_used 3789
_cell_measurement_temperature 296
_cell_measurement_theta_max 30.12
_cell_measurement_theta_min 2.10
_cell_volume 1518.1(4)
_computing_cell_refinement CrystalClear
_computing_data_collection 'CrystalClear (Rigaku Inc., 2008)'
_computing_data_reduction CrystalClear
_computing_molecular_graphics 'CrystalStructure 4.0'
_computing_publication_material 'CrystalStructure 4.0 (Rigaku, 2010)'
_computing_structure_refinement 'SHELXL97 (Sheldrick, 2008)'
_computing_structure_solution 'Il Milione (Burla, et al., 2007)'
_diffrn_ambient_temperature 296
_diffrn_detector_area_resol_mean 7.314
_diffrn_measured_fraction_theta_full 0.976
_diffrn_measured_fraction_theta_max 0.976
_diffrn_measurement_device_type 'Rigaku Mercury70'
_diffrn_measurement_method \w
_diffrn_radiation_type 'Mo K\a'
_diffrn_radiation_wavelength 0.71075
_diffrn_reflns_av_R_equivalents 0.0176
_diffrn_reflns_limit_h_max 6
_diffrn_reflns_limit_h_min -11
_diffrn_reflns_limit_k_max 10
_diffrn_reflns_limit_k_min -10
_diffrn_reflns_limit_l_max 24
_diffrn_reflns_limit_l_min -25
_diffrn_reflns_number 6473
_diffrn_reflns_theta_full 27.50
_diffrn_reflns_theta_max 27.50
_diffrn_standards_number 0
_exptl_absorpt_coefficient_mu 0.088
_exptl_absorpt_correction_T_max 0.996
_exptl_absorpt_correction_T_min 0.977
_exptl_absorpt_correction_type numerical
_exptl_absorpt_process_details 'NUMABS (Rigaku, 1999)'
_exptl_crystal_colour colorless
_exptl_crystal_density_diffrn 1.213
_exptl_crystal_density_method 'not measured'
_exptl_crystal_description needle
_exptl_crystal_F_000 592.00
_exptl_crystal_size_max 0.700
_exptl_crystal_size_mid 0.150
_exptl_crystal_size_min 0.050
_refine_diff_density_max 0.260
_refine_diff_density_min -0.200
_refine_ls_extinction_method none
_refine_ls_goodness_of_fit_ref 0.955
_refine_ls_hydrogen_treatment mixed
_refine_ls_number_parameters 245
_refine_ls_number_reflns 3396
_refine_ls_number_restraints 3
_refine_ls_R_factor_gt 0.0580
_refine_ls_shift/su_max 0.000
_refine_ls_structure_factor_coef Fsqd
_refine_ls_weighting_details 'w = 1/[\s^2^(Fo^2^)+(0.1011P)^2^+0.2981P] where P=(Fo^2^+2Fc^2^)/3'
_refine_ls_weighting_scheme calc
_refine_ls_wR_factor_ref 0.1849
_reflns_number_gt 2108
_reflns_number_total 3398
_reflns_threshold_expression F^2^>2.0\s(F^2^)
_cod_data_source_file ol502225p_si_005.cif
_cod_data_source_block V130204a_5-TT-29
_cod_depositor_comments 'Adding full bibliography for 1517449--1517457.cif.'
_cod_original_cell_volume 1518.1(5)
_cod_database_code 1517456

loop_
_symmetry_equiv_pos_site_id
_symmetry_equiv_pos_as_xyz
1 +X,+Y,+Z
2 -X,1/2+Y,1/2-Z
3 -X,-Y,-Z
4 +X,1/2-Y,1/2+Z

loop_
_atom_site_label
_atom_site_type_symbol
_atom_site_fract_x
_atom_site_fract_y
_atom_site_fract_z
_atom_site_U_iso_or_equiv
_atom_site_adp_type
_atom_site_occupancy
_atom_site_symmetry_multiplicity
_atom_site_calc_flag
_atom_site_refinement_flags
O1 O 0.59274(14) 0.20103(15) 0.74194(7) 0.0499(4) Uani 1.0 4 d .
O2 O 0.37616(15) 0.14460(17) 0.83336(8) 0.0541(4) Uani 1.0 4 d .
O3 O 0.2232(2) 0.2537(3) 0.89704(10) 0.0813(6) Uani 1.0 4 d .
O4 O 0.81857(15) 0.10061(19) 0.70209(8) 0.0625(5) Uani 1.0 4 d .
N1 N 0.83917(18) 0.1533(3) 0.77126(9) 0.0558(5) Uani 1.0 4 d .
C1 C 0.7109(3) 0.3622(4) 0.99254(14) 0.0758(8) Uani 1.0 4 d .
C2 C 0.8422(3) 0.3227(4) 0.97193(14) 0.0721(7) Uani 1.0 4 d .
C3 C 0.5826(3) 0.3539(3) 0.94573(12) 0.0654(7) Uani 1.0 4 d .
C4 C 0.8470(3) 0.2739(3) 0.90584(13) 0.0595(6) Uani 1.0 4 d .
C5 C 0.5848(2) 0.3053(3) 0.87813(11) 0.0499(5) Uani 1.0 4 d .
C6 C 0.7177(2) 0.2642(3) 0.85783(11) 0.0484(5) Uani 1.0 4 d .
C7 C 0.4466(2) 0.2966(3) 0.82652(11) 0.0475(5) Uani 1.0 4 d .
C8 C 0.7191(2) 0.2065(3) 0.78742(11) 0.0468(5) Uani 1.0 4 d .
C9 C 0.4778(2) 0.3102(3) 0.75379(11) 0.0467(5) Uani 1.0 4 d .
C10 C 0.2650(3) 0.1394(3) 0.86997(11) 0.0578(6) Uani 1.0 4 d .
C11 C 0.2053(3) -0.0218(4) 0.87324(16) 0.0857(9) Uani 1.0 4 d .
C12 C 0.9562(3) 0.0537(5) 0.68574(18) 0.0836(9) Uani 1.0 4 d .
C13 C 0.3475(3) 0.2769(3) 0.69873(11) 0.0529(6) Uani 1.0 4 d .
C14 C 0.3713(3) 0.3113(4) 0.62595(13) 0.0712(7) Uani 1.0 4 d .
C15 C 0.2308(5) 0.2905(7) 0.57516(19) 0.0992(12) Uani 1.0 4 d .
H1 H 0.706(3) 0.390(4) 1.0381(16) 0.086(9) Uiso 1.0 4 d .
H2 H 0.935(3) 0.328(4) 1.0029(14) 0.087(9) Uiso 1.0 4 d .
H3 H 0.490(4) 0.380(4) 0.9614(14) 0.085(9) Uiso 1.0 4 d .
H4 H 0.937(3) 0.251(3) 0.8895(13) 0.067(7) Uiso 1.0 4 d .
H12A H 0.999(4) -0.032(4) 0.7163(15) 0.102(11) Uiso 1.0 4 d .
H12B H 1.031(5) 0.134(4) 0.6952(18) 0.133(14) Uiso 1.0 4 d .
H7 H 0.380(3) 0.381(3) 0.8360(10) 0.045(6) Uiso 1.0 4 d .
H12C H 0.942(3) 0.025(4) 0.6348(15) 0.110(11) Uiso 1.0 4 d .
H9 H 0.5172(19) 0.416(3) 0.7489(9) 0.033(5) Uiso 1.0 4 d .
H11A H 0.2812 -0.0913 0.8946 0.1029 Uiso 1.0 4 calc R
H11B H 0.1694 -0.0583 0.8274 0.1029 Uiso 1.0 4 calc R
H11C H 0.1265 -0.0206 0.8998 0.1029 Uiso 1.0 4 calc R
H13A H 0.265(3) 0.344(3) 0.7101(12) 0.063(7) Uiso 1.0 4 d .
H13B H 0.320(3) 0.169(3) 0.7039(12) 0.061(7) Uiso 1.0 4 d .
H14A H 0.407(4) 0.420(5) 0.6206(17) 0.115(12) Uiso 1.0 4 d .
H14B H 0.450(4) 0.237(4) 0.6133(16) 0.095(10) Uiso 1.0 4 d .
H15A H 0.165(5) 0.379(6) 0.585(2) 0.141(16) Uiso 1.0 4 d .
H15B H 0.189(5) 0.174(6) 0.5781(19) 0.133(15) Uiso 1.0 4 d .
H15C H 0.255(5) 0.304(6) 0.532(3) 0.151(17) Uiso 1.0 4 d .

loop_
_atom_site_aniso_label
_atom_site_aniso_U_11
_atom_site_aniso_U_22
_atom_site_aniso_U_33
_atom_site_aniso_U_12
_atom_site_aniso_U_13
_atom_site_aniso_U_23
O1 0.0364(7) 0.0495(8) 0.0638(9) 0.0029(6) 0.0083(6) -0.0066(7)
O2 0.0438(8) 0.0514(9) 0.0703(9) -0.0012(6) 0.0184(7) -0.0027(8)
O3 0.0753(12) 0.0879(13) 0.0898(13) 0.0062(10) 0.0408(10) -0.0049(11)
O4 0.0439(8) 0.0705(10) 0.0757(11) 0.0040(7) 0.0179(7) -0.0111(9)
N1 0.0405(9) 0.0602(11) 0.0676(11) 0.0017(8) 0.0110(8) -0.0053(10)
C1 0.0705(17) 0.091(2) 0.0621(15) 0.0075(14) 0.0005(13) -0.0154(15)
C2 0.0584(15) 0.0801(17) 0.0708(16) 0.0026(12) -0.0113(12) -0.0038(14)
C3 0.0568(14) 0.0752(16) 0.0638(14) 0.0055(12) 0.0079(11) -0.0121(13)
C4 0.0428(12) 0.0604(14) 0.0741(15) -0.0001(10) 0.0056(11) 0.0020(12)
C5 0.0437(11) 0.0468(11) 0.0587(12) 0.0021(8) 0.0061(9) -0.0034(10)
C6 0.0405(10) 0.0431(10) 0.0609(13) -0.0002(8) 0.0063(9) -0.0001(9)
C7 0.0383(10) 0.0430(11) 0.0618(12) 0.0019(8) 0.0093(9) -0.0041(10)
C8 0.0340(9) 0.0416(10) 0.0648(13) -0.0021(8) 0.0081(9) 0.0005(9)
C9 0.0360(10) 0.0415(11) 0.0627(13) 0.0011(8) 0.0080(9) -0.0029(9)
C10 0.0441(11) 0.0725(15) 0.0578(13) 0.0021(10) 0.0109(9) 0.0074(12)
C11 0.0761(17) 0.086(2) 0.100(2) -0.0161(15) 0.0299(15) 0.0115(17)
C12 0.0493(14) 0.108(3) 0.099(3) 0.0115(15) 0.0276(14) -0.023(2)
C13 0.0403(11) 0.0547(13) 0.0629(14) 0.0022(9) 0.0057(9) -0.0043(11)
C14 0.0643(16) 0.085(2) 0.0630(15) -0.0064(14) 0.0048(12) -0.0005(14)
C15 0.089(3) 0.133(4) 0.069(2) -0.004(3) -0.0097(17) -0.008(3)

loop_
_atom_type_symbol
_atom_type_description
_atom_type_scat_dispersion_real
_atom_type_scat_dispersion_imag
_atom_type_scat_source
C C 0.0033 0.0016
;
International Tables for Crystallography
(1992, Vol. C, Tables 4.2.6.8 and 6.1.1.4)
;
H H 0.0000 0.0000
;
International Tables for Crystallography
(1992, Vol. C, Table 6.1.1.4)
;
N N 0.0061 0.0033
;
International Tables for Crystallography
(1992, Vol. C, Tables 4.2.6.8 and 6.1.1.4)
;
O O 0.0106 0.0060
;
International Tables for Crystallography
(1992, Vol. C, Tables 4.2.6.8 and 6.1.1.4)
;

loop_
_geom_angle_atom_site_label_1
_geom_angle_atom_site_label_2
_geom_angle_atom_site_label_3
_geom_angle
_geom_angle_publ_flag
C8 O1 C9 116.63(15) yes
C7 O2 C10 117.88(18) yes
N1 O4 C12 108.45(18) yes
O4 N1 C8 110.96(16) yes
C2 C1 C3 119.6(3) yes
C1 C2 C4 120.9(3) yes
C1 C3 C5 120.6(3) yes
C2 C4 C6 120.2(3) yes
C3 C5 C6 119.50(19) yes
C3 C5 C7 121.2(2) yes
C6 C5 C7 119.26(19) yes
C4 C6 C5 119.2(2) yes
C4 C6 C8 121.3(2) yes
C5 C6 C8 119.42(17) yes
O2 C7 C5 109.00(16) yes
O2 C7 C9 108.04(16) yes
C5 C7 C9 111.50(17) yes
O1 C8 N1 120.95(19) yes
O1 C8 C6 119.86(17) yes
N1 C8 C6 119.07(17) yes
O1 C9 C7 110.92(16) yes
O1 C9 C13 106.60(17) yes
C7 C9 C13 114.48(17) yes
O2 C10 O3 122.5(3) yes
O2 C10 C11 112.0(3) yes
O3 C10 C11 125.4(3) yes
C9 C13 C14 115.0(2) yes
C13 C14 C15 111.3(3) yes
C2 C1 H1 121.3(17) no
C3 C1 H1 119.1(17) no
C1 C2 H2 122.4(18) no
C4 C2 H2 116.8(18) no
C1 C3 H3 118.7(16) no
C5 C3 H3 120.7(16) no
C2 C4 H4 122.5(14) no
C6 C4 H4 117.2(14) no
O2 C7 H7 109.1(13) no
C5 C7 H7 109.1(11) no
C9 C7 H7 110.1(12) no
O1 C9 H9 105.9(11) no
C7 C9 H9 107.1(11) no
C13 C9 H9 111.6(10) no
C10 C11 H11A 109.473 no
C10 C11 H11B 109.475 no
C10 C11 H11C 109.467 no
H11A C11 H11B 109.479 no
H11A C11 H11C 109.471 no
H11B C11 H11C 109.464 no
O4 C12 H12A 110.8(19) no
O4 C12 H12B 114(3) no
O4 C12 H12C 107.9(17) no
H12A C12 H12B 101(3) no
H12A C12 H12C 114(3) no
H12B C12 H12C 110(3) no
C9 C13 H13A 106.3(13) no
C9 C13 H13B 107.4(13) no
C14 C13 H13A 109.2(13) no
C14 C13 H13B 111.5(14) no
H13A C13 H13B 107(2) no
C13 C14 H14A 112(2) no
C13 C14 H14B 109.0(18) no
C15 C14 H14A 107.6(19) no
C15 C14 H14B 109.8(17) no
H14A C14 H14B 107(3) no
C14 C15 H15A 105(3) no
C14 C15 H15B 111(2) no
C14 C15 H15C 106(3) no
H15A C15 H15B 116(4) no
H15A C15 H15C 110(4) no
H15B C15 H15C 108(4) no

loop_
_geom_bond_atom_site_label_1
_geom_bond_atom_site_label_2
_geom_bond_distance
_geom_bond_publ_flag
O1 C8 1.354(3) yes
O1 C9 1.455(3) yes
O2 C7 1.459(3) yes
O2 C10 1.344(3) yes
O3 C10 1.198(4) yes
O4 N1 1.414(3) yes
O4 C12 1.417(4) yes
N1 C8 1.283(3) yes
C1 C2 1.379(5) yes
C1 C3 1.382(4) yes
C2 C4 1.370(4) yes
C3 C5 1.393(4) yes
C4 C6 1.403(3) yes
C5 C6 1.394(3) yes
C5 C7 1.502(3) yes
C6 C8 1.468(3) yes
C7 C9 1.505(4) yes
C9 C13 1.512(3) yes
C10 C11 1.479(4) yes
C13 C14 1.508(4) yes
C14 C15 1.517(5) yes
C1 H1 0.93(3) no
C2 H2 0.97(3) no
C3 H3 0.98(3) no
C4 H4 0.96(3) no
C7 H7 0.98(3) no
C9 H9 0.974(19) no
C11 H11A 0.960 no
C11 H11B 0.960 no
C11 H11C 0.960 no
C12 H12A 0.98(3) no
C12 H12B 0.97(4) no
C12 H12C 1.02(3) no
C13 H13A 1.00(3) no
C13 H13B 0.96(3) no
C14 H14A 0.99(4) no
C14 H14B 1.02(4) no
C15 H15A 1.01(5) no
C15 H15B 1.07(5) no
C15 H15C 0.91(5) no

loop_
_geom_contact_atom_site_label_1
_geom_contact_atom_site_label_2
_geom_contact_distance
_geom_contact_publ_flag
_geom_contact_site_symmetry_2
O1 O2 2.930(3) no .
O1 O4 2.491(2) no .
O1 C5 2.828(3) no .
O1 C14 2.963(3) no .
O2 C3 3.214(3) no .
O2 C6 3.277(3) no .
O2 C8 3.468(3) no .
O2 C13 2.845(3) no .
O3 C3 3.415(4) no .
O3 C5 3.447(3) no .
O3 C7 2.685(3) no .
N1 C4 2.823(4) no .
N1 C9 3.560(3) no .
C1 C6 2.782(4) no .
C2 C5 2.772(4) no .
C3 C4 2.765(4) no .
C3 C10 3.571(4) no .
C5 C10 3.254(3) no .
C6 C9 2.795(3) no .
C7 C8 2.850(3) no .
C8 C12 3.441(4) no .
C9 C10 3.546(4) no .
O1 C9 3.379(3) no 2_646
O3 O4 3.513(3) no 2_656
O3 C4 3.512(3) no 1_455
O3 C12 3.317(4) no 2_656
O3 C15 3.507(5) no 4_555
O4 O3 3.513(3) no 2_646
O4 C7 3.538(3) no 2_646
O4 C11 3.517(4) no 2_656
C4 O3 3.512(3) no 1_655
C7 O4 3.538(3) no 2_656
C9 O1 3.379(3) no 2_656
C11 O4 3.517(4) no 2_646
C12 O3 3.317(4) no 2_646
C15 O3 3.507(5) no 4_554
O1 H7 3.28(3) no .
O1 H13A 3.23(3) no .
O1 H13B 2.53(3) no .
O1 H14A 3.28(4) no .
O1 H14B 2.67(3) no .
O2 H3 3.25(3) no .
O2 H9 3.224(19) no .
O2 H11A 2.5583 no .
O2 H11B 2.5598 no .
O2 H11C 3.1513 no .
O2 H13A 3.00(3) no .
O2 H13B 2.52(3) no .
O3 H3 2.80(3) no .
O3 H7 2.29(3) no .
O3 H11A 2.9737 no .
O3 H11B 2.9826 no .
O3 H11C 2.4939 no .
N1 H4 2.50(3) no .
N1 H12A 2.51(4) no .
N1 H12B 2.50(4) no .
N1 H12C 3.17(3) no .
C1 H4 3.27(3) no .
C2 H3 3.26(3) no .
C3 H2 3.28(3) no .
C3 H7 2.630(19) no .
C4 H1 3.24(4) no .
C5 H1 3.24(3) no .
C5 H4 3.26(3) no .
C5 H9 2.683(17) no .
C6 H2 3.26(3) no .
C6 H3 3.30(3) no .
C6 H7 3.23(2) no .
C6 H9 2.899(17) no .
C7 H3 2.71(3) no .
C7 H13A 2.64(3) no .
C7 H13B 2.73(3) no .
C8 H4 2.64(3) no .
C8 H9 2.597(18) no .
C9 H14A 2.75(4) no .
C9 H14B 2.80(3) no .
C10 H3 3.24(3) no .
C10 H7 2.45(3) no .
C10 H13A 3.59(3) no .
C10 H13B 3.39(3) no .
C13 H7 2.81(2) no .
C13 H15A 2.72(4) no .
C13 H15B 2.73(4) no .
C13 H15C 3.25(5) no .
C14 H9 2.720(17) no .
C15 H13A 2.66(3) no .
C15 H13B 2.73(3) no .
H1 H2 2.38(5) no .
H1 H3 2.30(4) no .
H2 H4 2.32(4) no .
H3 H7 2.51(4) no .
H7 H9 2.30(3) no .
H7 H13A 2.55(3) no .
H7 H13B 3.13(3) no .
H9 H13A 2.41(3) no .
H9 H13B 2.82(3) no .
H9 H14A 2.56(4) no .
H9 H14B 3.04(4) no .
H11B H13B 3.5454 no .
H13A H14A 2.43(5) no .
H13A H14B 2.90(5) no .
H13A H15A 2.50(5) no .
H13A H15B 2.95(5) no .
H13A H15C 3.50(6) no .
H13B H14A 2.87(5) no .
H13B H14B 2.37(4) no .
H13B H15A 3.10(5) no .
H13B H15B 2.57(5) no .
H13B H15C 3.52(6) no .
H14A H15A 2.26(6) no .
H14A H15B 2.93(6) no .
H14A H15C 2.27(6) no .
H14B H15A 2.87(6) no .
H14B H15B 2.47(5) no .
H14B H15C 2.28(5) no .
O1 H7 3.14(2) no 2_646
O1 H9 2.641(19) no 2_646
O1 H11A 3.5538 no 2_656
O1 H11B 3.4333 no 2_656
O1 H13A 3.37(3) no 2_646
O2 H9 2.802(19) no 2_646
O2 H14A 2.81(4) no 2_646
O3 H1 3.30(3) no 3_667
O3 H4 2.62(3) no 1_455
O3 H12A 3.32(3) no 2_656
O3 H12C 2.77(4) no 2_656
O3 H15C 2.67(5) no 4_555
O4 H1 3.23(3) no 4_554
O4 H7 2.64(2) no 2_646
O4 H11A 3.2745 no 2_656
O4 H11B 2.9531 no 2_656
O4 H13A 2.95(3) no 2_646
N1 H12A 3.05(3) no 2_756
N1 H7 3.54(2) no 2_646
N1 H11B 3.5608 no 1_655
N1 H11B 3.1116 no 2_656
N1 H13A 2.83(3) no 2_646
C1 H3 3.10(3) no 3_667
C1 H12C 3.38(3) no 4_555
C1 H11A 3.1833 no 3_657
C1 H15B 3.19(5) no 2_656
C2 H2 3.59(3) no 3_767
C2 H12C 3.55(4) no 2_756
C2 H12C 3.44(3) no 4_555
C2 H11A 3.5991 no 3_657
C2 H11C 3.5712 no 3_657
C2 H15B 3.13(5) no 2_656
C2 H15B 3.54(4) no 4_655
C3 H1 3.49(3) no 3_667
C3 H3 3.04(3) no 3_667
C3 H14B 3.44(4) no 2_656
C3 H15B 3.51(5) no 2_656
C4 H12A 3.40(3) no 2_756
C4 H12C 3.08(4) no 2_756
C4 H15A 3.35(5) no 2_646
C4 H15B 3.42(5) no 2_656
C5 H14A 3.27(4) no 2_646
C6 H14A 3.19(4) no 2_646
C6 H15A 3.56(5) no 2_646
C7 H9 3.591(19) no 2_646
C7 H14A 3.56(4) no 2_646
C8 H12A 3.43(3) no 2_756
C8 H9 3.295(18) no 2_646
C8 H11B 3.2941 no 2_656
C8 H13A 3.07(3) no 2_646
C8 H14A 3.34(4) no 2_646
C9 H9 3.345(19) no 2_646
C9 H13B 3.60(3) no 2_656
C10 H4 3.25(3) no 1_455
C10 H14A 3.54(4) no 2_646
C10 H15C 3.24(5) no 4_555
C11 H4 3.44(3) no 1_455
C11 H12A 3.36(3) no 1_455
C11 H15C 3.59(5) no 4_555
C12 H1 3.44(3) no 4_554
C12 H4 3.19(3) no 2_746
C12 H7 3.40(2) no 2_646
C12 H11B 3.2847 no 1_655
C12 H11B 3.4823 no 2_656
C12 H13A 3.58(3) no 2_646
C12 H13B 3.46(3) no 1_655
C12 H15B 3.40(5) no 1_655
C13 H12B 3.15(4) no 1_455
C13 H9 3.404(18) no 2_646
C14 H11A 3.4009 no 2_656
C15 H2 3.05(3) no 4_454
C15 H12B 3.48(4) no 1_455
H1 O3 3.30(3) no 3_667
H1 O4 3.23(3) no 4_555
H1 C3 3.49(3) no 3_667
H1 C12 3.44(3) no 4_555
H1 H3 2.66(4) no 3_667
H1 H7 3.34(4) no 3_667
H1 H12C 2.75(4) no 4_555
H1 H11A 2.8527 no 3_657
H1 H14B 3.17(5) no 4_555
H1 H15B 3.55(6) no 2_656
H2 C2 3.59(3) no 3_767
H2 C15 3.05(3) no 4_655
H2 H2 3.16(4) no 3_767
H2 H12C 3.52(5) no 2_756
H2 H12C 2.87(4) no 4_555
H2 H11C 3.3322 no 3_657
H2 H15A 3.02(5) no 4_655
H2 H15B 3.44(6) no 2_656
H2 H15B 2.57(5) no 4_655
H2 H15C 3.13(5) no 4_655
H3 C1 3.10(3) no 3_667
H3 C3 3.04(3) no 3_667
H3 H1 2.66(4) no 3_667
H3 H3 2.53(4) no 3_667
H3 H14B 3.45(5) no 2_656
H3 H14B 3.22(5) no 4_555
H3 H15C 3.16(6) no 4_555
H4 O3 2.62(3) no 1_655
H4 C10 3.25(3) no 1_655
H4 C11 3.44(3) no 1_655
H4 C12 3.19(3) no 2_756
H4 H12A 2.91(4) no 2_756
H4 H12C 2.65(5) no 2_756
H4 H11C 2.8747 no 1_655
H4 H15A 3.35(6) no 2_646
H12A O3 3.32(3) no 2_646
H12A N1 3.05(3) no 2_746
H12A C4 3.40(3) no 2_746
H12A C8 3.43(3) no 2_746
H12A C11 3.36(3) no 1_655
H12A H4 2.91(4) no 2_746
H12A H12B 3.36(5) no 2_746
H12A H7 3.57(4) no 2_646
H12A H11B 2.4915 no 1_655
H12A H13A 3.20(4) no 2_646
H12A H13B 3.46(4) no 1_655
H12B C13 3.15(4) no 1_655
H12B C15 3.48(4) no 1_655
H12B H12A 3.36(5) no 2_756
H12B H11B 3.1592 no 1_655
H12B H11B 3.1882 no 2_656
H12B H13A 2.78(5) no 1_655
H12B H13B 2.66(5) no 1_655
H12B H15A 3.37(6) no 1_655
H12B H15B 2.93(6) no 1_655
H7 O1 3.14(2) no 2_656
H7 O4 2.64(2) no 2_656
H7 N1 3.54(2) no 2_656
H7 C12 3.40(2) no 2_656
H7 H1 3.34(4) no 3_667
H7 H12A 3.57(4) no 2_656
H7 H12C 3.35(4) no 2_656
H7 H14B 3.47(4) no 2_656
H12C O3 2.77(4) no 2_646
H12C C1 3.38(3) no 4_554
H12C C2 3.55(4) no 2_746
H12C C2 3.44(3) no 4_554
H12C C4 3.08(4) no 2_746
H12C H1 2.75(4) no 4_554
H12C H2 3.52(5) no 2_746
H12C H2 2.87(4) no 4_554
H12C H4 2.65(5) no 2_746
H12C H7 3.35(4) no 2_646
H12C H15B 2.97(6) no 1_655
H9 O1 2.641(19) no 2_656
H9 O2 2.802(19) no 2_656
H9 C7 3.591(19) no 2_656
H9 C8 3.295(18) no 2_656
H9 C9 3.345(19) no 2_656
H9 C13 3.404(18) no 2_656
H9 H11B 3.4719 no 2_656
H9 H13B 2.70(3) no 2_656
H11A O1 3.5538 no 2_646
H11A O4 3.2745 no 2_646
H11A C1 3.1833 no 3_657
H11A C2 3.5991 no 3_657
H11A C14 3.4009 no 2_646
H11A H1 2.8527 no 3_657
H11A H14A 2.9479 no 2_646
H11A H14B 2.9007 no 2_646
H11B O1 3.4333 no 2_646
H11B O4 2.9531 no 2_646
H11B N1 3.5608 no 1_455
H11B N1 3.1116 no 2_646
H11B C8 3.2941 no 2_646
H11B C12 3.2847 no 1_455
H11B C12 3.4823 no 2_646
H11B H12A 2.4915 no 1_455
H11B H12B 3.1592 no 1_455
H11B H12B 3.1882 no 2_646
H11B H9 3.4719 no 2_646
H11C C2 3.5712 no 3_657
H11C H2 3.3322 no 3_657
H11C H4 2.8747 no 1_455
H11C H15A 2.8810 no 2_546
H11C H15C 3.2512 no 4_555
H13A O1 3.37(3) no 2_656
H13A O4 2.95(3) no 2_656
H13A N1 2.83(3) no 2_656
H13A C8 3.07(3) no 2_656
H13A C12 3.58(3) no 2_656
H13A H12A 3.20(4) no 2_656
H13A H12B 2.78(5) no 1_455
H13B C9 3.60(3) no 2_646
H13B C12 3.46(3) no 1_455
H13B H12A 3.46(4) no 1_455
H13B H12B 2.66(5) no 1_455
H13B H9 2.70(3) no 2_646
H14A O2 2.81(4) no 2_656
H14A C5 3.27(4) no 2_656
H14A C6 3.19(4) no 2_656
H14A C7 3.56(4) no 2_656
H14A C8 3.34(4) no 2_656
H14A C10 3.54(4) no 2_656
H14A H11A 2.9479 no 2_656
H14B C3 3.44(4) no 2_646
H14B H1 3.17(5) no 4_554
H14B H3 3.45(5) no 2_646
H14B H3 3.22(5) no 4_554
H14B H7 3.47(4) no 2_646
H14B H11A 2.9007 no 2_656
H15A C4 3.35(5) no 2_656
H15A C6 3.56(5) no 2_656
H15A H2 3.02(5) no 4_454
H15A H4 3.35(6) no 2_656
H15A H12B 3.37(6) no 1_455
H15A H11C 2.8810 no 2_556
H15B C1 3.19(5) no 2_646
H15B C2 3.13(5) no 2_646
H15B C2 3.54(4) no 4_454
H15B C3 3.51(5) no 2_646
H15B C4 3.42(5) no 2_646
H15B C12 3.40(5) no 1_455
H15B H1 3.55(6) no 2_646
H15B H2 3.44(6) no 2_646
H15B H2 2.57(5) no 4_454
H15B H12B 2.93(6) no 1_455
H15B H12C 2.97(6) no 1_455
H15C O3 2.67(5) no 4_554
H15C C10 3.24(5) no 4_554
H15C C11 3.59(5) no 4_554
H15C H2 3.13(5) no 4_454
H15C H3 3.16(6) no 4_554
H15C H11C 3.2512 no 4_554

loop_
_geom_torsion_atom_site_label_1
_geom_torsion_atom_site_label_2
_geom_torsion_atom_site_label_3
_geom_torsion_atom_site_label_4
_geom_torsion
_geom_torsion_publ_flag
C8 O1 C9 C7 -52.4(2) no
C8 O1 C9 C13 -177.66(14) no
C9 O1 C8 N1 -158.68(16) no
C9 O1 C8 C6 25.4(3) no
C7 O2 C10 O3 -0.4(3) no
C7 O2 C10 C11 -179.39(14) no
C10 O2 C7 C5 98.88(18) no
C10 O2 C7 C9 -139.80(15) no
C12 O4 N1 C8 176.0(2) no
O4 N1 C8 O1 2.9(3) no
O4 N1 C8 C6 178.89(14) no
C2 C1 C3 C5 0.4(5) no
C3 C1 C2 C4 -0.7(5) no
C1 C2 C4 C6 0.4(4) no
C1 C3 C5 C6 0.3(4) no
C1 C3 C5 C7 -179.6(3) no
C2 C4 C6 C5 0.2(4) no
C2 C4 C6 C8 -177.7(2) no
C3 C5 C6 C4 -0.5(3) no
C3 C5 C6 C8 177.37(18) no
C3 C5 C7 O2 -85.1(3) no
C3 C5 C7 C9 155.72(19) no
C6 C5 C7 O2 95.0(3) no
C6 C5 C7 C9 -24.2(3) no
C7 C5 C6 C4 179.36(16) no
C7 C5 C6 C8 -2.7(3) no
C4 C6 C8 O1 -178.90(18) no
C4 C6 C8 N1 5.1(3) no
C5 C6 C8 O1 3.2(3) no
C5 C6 C8 N1 -172.78(17) no
O2 C7 C9 O1 -69.58(17) no
O2 C7 C9 C13 51.09(19) no
C5 C7 C9 O1 50.2(2) no
C5 C7 C9 C13 170.84(15) no
O1 C9 C13 C14 -64.9(2) no
C7 C9 C13 C14 172.06(16) no
C9 C13 C14 C15 -174.20(19) no
